data_7221560
loop_
_publ_author_name
'Wang, Dan'
'Zheng, Jianquan'
'yan, xi'
'Zheng, Xiangjun'
'Jin, Lin-Pei'

_publ_section_title
;
 A Cu(II) Complex-based Fluorescence Chemosensor for Cyanide in Aqueous
 Media
;
_journal_name_full 'RSC Adv.'
_journal_paper_doi 10.1039/C5RA09511E
_journal_year 2015
_chemical_formula_sum 'C22 H17 Cu N3 O4'
_chemical_formula_weight 450.93
_chemical_name_systematic
; 
 ? 
;
_space_group_IT_number 14
_symmetry_cell_setting monoclinic
_symmetry_space_group_name_Hall '-P 2ybc'
_symmetry_space_group_name_H-M 'P 1 21/c 1'
_atom_sites_solution_hydrogens geom
_atom_sites_solution_primary direct
_atom_sites_solution_secondary difmap
_audit_creation_method SHELXL-97
_audit_update_record
;
2015-01-18 deposited with the CCDC.
2015-07-14 downloaded from the CCDC.
;
_cell_angle_alpha 90.00
_cell_angle_beta 98.385(10)
_cell_angle_gamma 90.00
_cell_formula_units_Z 4
_cell_length_a 7.890(5)
_cell_length_b 16.186(11)
_cell_length_c 15.193(10)
_cell_measurement_reflns_used 6524
_cell_measurement_temperature 296(2)
_cell_measurement_theta_max 27.48
_cell_measurement_theta_min 2.61
_cell_volume 1920(2)
_computing_cell_refinement 'Bruker SMART'
_computing_data_collection 'Bruker SMART'
_computing_data_reduction 'Bruker SAINT'
_computing_molecular_graphics 'Bruker SHELXTL'
_computing_publication_material 'Bruker SHELXTL'
_computing_structure_refinement 'SHELXL-97 (Sheldrick, 1997)'
_computing_structure_solution 'SHELXS-97 (Sheldrick, 1990)'
_diffrn_ambient_temperature 296(2)
_diffrn_measured_fraction_theta_full 0.976
_diffrn_measured_fraction_theta_max 0.976
_diffrn_measurement_device_type 'CCD area detector'
_diffrn_measurement_method 'phi and omega scans'
_diffrn_radiation_monochromator graphite
_diffrn_radiation_source 'fine-focus sealed tube'
_diffrn_radiation_type MoK\a
_diffrn_radiation_wavelength 0.71073
_diffrn_reflns_av_R_equivalents 0.0269
_diffrn_reflns_av_sigmaI/netI 0.0318
_diffrn_reflns_limit_h_max 10
_diffrn_reflns_limit_h_min -10
_diffrn_reflns_limit_k_max 15
_diffrn_reflns_limit_k_min -21
_diffrn_reflns_limit_l_max 19
_diffrn_reflns_limit_l_min -19
_diffrn_reflns_number 12518
_diffrn_reflns_theta_full 27.54
_diffrn_reflns_theta_max 27.54
_diffrn_reflns_theta_min 1.85
_exptl_absorpt_coefficient_mu 1.174
_exptl_absorpt_correction_T_max 0.8165
_exptl_absorpt_correction_T_min 0.5394
_exptl_absorpt_correction_type multi-scan
_exptl_absorpt_process_details SADABS
_exptl_crystal_colour black
_exptl_crystal_density_diffrn 1.560
_exptl_crystal_density_method 'not measured'
_exptl_crystal_description bulk
_exptl_crystal_F_000 924
_exptl_crystal_size_max 0.60
_exptl_crystal_size_mid 0.30
_exptl_crystal_size_min 0.18
_refine_diff_density_max 0.463
_refine_diff_density_min -0.410
_refine_diff_density_rms 0.088
_refine_ls_extinction_method none
_refine_ls_goodness_of_fit_ref 1.069
_refine_ls_hydrogen_treatment mixed
_refine_ls_matrix_type full
_refine_ls_number_parameters 273
_refine_ls_number_reflns 4325
_refine_ls_number_restraints 0
_refine_ls_restrained_S_all 1.069
_refine_ls_R_factor_all 0.0445
_refine_ls_R_factor_gt 0.0360
_refine_ls_shift/su_max 0.002
_refine_ls_shift/su_mean 0.000
_refine_ls_structure_factor_coef Fsqd
_refine_ls_weighting_details 'calc w=1/[\s^2^(Fo^2^)+(0.0960P)^2^+0.0000P] where P=(Fo^2^+2Fc^2^)/3'
_refine_ls_weighting_scheme calc
_refine_ls_wR_factor_gt 0.1267
_refine_ls_wR_factor_ref 0.1339
_reflns_number_gt 3566
_reflns_number_total 4325
_reflns_threshold_expression >2sigma(I)
_cod_data_source_file c5ra09511e2.cif
_cod_data_source_block 1
_cod_depositor_comments
;
The following automatic conversions were performed:

'_symmetry_cell_setting' value 'Monoclinic' changed to 'monoclinic'
according to
/usr/data/users/saulius/crontab/automatic-downloads/rss-feeds/RSC/lib/dictionaries/cif_core.dic
dictionary named 'cif_core.dic' version 2.4.2 from 2011-04-26.

'_exptl_absorpt_correction_type' value 'Multi-scan' changed to
'multi-scan' according to
/usr/data/users/saulius/crontab/automatic-downloads/rss-feeds/RSC/lib/dictionaries/cif_core.dic
dictionary named 'cif_core.dic' version 2.4.2 from 2011-04-26.

Automatic conversion script
Id: cif_fix_values 3271 2015-04-21 07:52:19Z andrius 
;
_cod_original_cell_volume 1919(2)
_cod_original_sg_symbol_H-M P2(1)/c
_cod_database_code 7221560

loop_
_symmetry_equiv_pos_as_xyz
'x, y, z'
'-x, y+1/2, -z+1/2'
'-x, -y, -z'
'x, -y-1/2, z-1/2'

loop_
_atom_site_label
_atom_site_type_symbol
_atom_site_fract_x
_atom_site_fract_y
_atom_site_fract_z
_atom_site_U_iso_or_equiv
_atom_site_adp_type
_atom_site_occupancy
_atom_site_symmetry_multiplicity
_atom_site_calc_flag
_atom_site_refinement_flags
C1 C 0.7295(3) 0.74402(14) 0.17617(15) 0.0328(5) Uani 1 1 d .
C2 C 0.8738(3) 0.77580(18) 0.14548(19) 0.0460(6) Uani 1 1 d .
H2 H 0.8822 0.7775 0.0851 0.055 Uiso 1 1 calc R
C3 C 1.0035(4) 0.80449(17) 0.2082(2) 0.0512(7) Uani 1 1 d .
H3 H 1.1016 0.8265 0.1899 0.061 Uiso 1 1 calc R
C4 C 0.9907(3) 0.80119(18) 0.2992(2) 0.0533(8) Uani 1 1 d .
H4 H 1.0809 0.8208 0.3401 0.064 Uiso 1 1 calc R
C5 C 0.8471(3) 0.76946(18) 0.32966(17) 0.0429(6) Uani 1 1 d .
H5 H 0.8400 0.7667 0.3902 0.052 Uiso 1 1 calc R
C6 C 0.7141(3) 0.74187(15) 0.26660(15) 0.0321(5) Uani 1 1 d .
C7 C 0.4810(3) 0.68776(13) 0.19336(14) 0.0277(4) Uani 1 1 d .
C8 C 0.3125(3) 0.64920(14) 0.17040(13) 0.0292(4) Uani 1 1 d .
C9 C 0.2361(3) 0.64951(17) 0.08116(15) 0.0384(5) Uani 1 1 d .
H9 H 0.2909 0.6766 0.0392 0.046 Uiso 1 1 calc R
C10 C 0.0823(3) 0.61084(18) 0.05401(16) 0.0462(6) Uani 1 1 d .
H10 H 0.0366 0.6095 -0.0060 0.055 Uiso 1 1 calc R
C11 C -0.0044(3) 0.57375(19) 0.11692(17) 0.0485(6) Uani 1 1 d .
H11 H -0.1095 0.5482 0.0993 0.058 Uiso 1 1 calc R
C12 C 0.0659(3) 0.57496(17) 0.20589(16) 0.0400(5) Uani 1 1 d .
H12 H 0.0051 0.5518 0.2478 0.048 Uiso 1 1 calc R
C13 C 0.2256(3) 0.61015(14) 0.23406(14) 0.0310(5) Uani 1 1 d .
C14 C 0.2552(3) 0.54589(15) 0.37283(14) 0.0340(5) Uani 1 1 d .
H14 H 0.2042 0.5013 0.3407 0.041 Uiso 1 1 calc R
C15 C 0.2824(3) 0.53749(14) 0.46716(14) 0.0322(5) Uani 1 1 d .
C16 C 0.2265(3) 0.46294(16) 0.50242(16) 0.0431(6) Uani 1 1 d .
H16 H 0.1816 0.4214 0.4636 0.052 Uiso 1 1 calc R
C17 C 0.2368(3) 0.45046(16) 0.59276(16) 0.0442(6) Uani 1 1 d .
H17 H 0.1996 0.4011 0.6148 0.053 Uiso 1 1 calc R
C18 C 0.3040(3) 0.51316(16) 0.65049(15) 0.0349(5) Uani 1 1 d .
C20 C 0.3515(3) 0.60050(14) 0.52622(14) 0.0297(4) Uani 1 1 d .
C21 C 0.3611(3) 0.58669(15) 0.61860(14) 0.0337(5) Uani 1 1 d .
H21 H 0.4061 0.6274 0.6584 0.040 Uiso 1 1 calc R
C1A C 0.6132(5) 0.9402(2) 0.4187(2) 0.0724(10) Uani 1 1 d .
H1A1 H 0.7208 0.9341 0.3969 0.109 Uiso 1 1 calc R
H1A2 H 0.6331 0.9466 0.4822 0.109 Uiso 1 1 calc R
H1A3 H 0.5548 0.9881 0.3922 0.109 Uiso 1 1 calc R
C2A C 0.5045(3) 0.86447(16) 0.39474(14) 0.0342(5) Uani 1 1 d .
Cu1 Cu 0.44557(3) 0.696043(17) 0.382483(15) 0.02869(13) Uani 1 1 d .
N1 N 0.5558(2) 0.70622(12) 0.27591(13) 0.0295(4) Uani 1 1 d .
N2 N 0.5816(3) 0.70905(13) 0.13242(13) 0.0336(4) Uani 1 1 d .
H2A H 0.5575 0.7020 0.0759 0.040 Uiso 1 1 calc R
N3 N 0.2940(2) 0.60922(12) 0.32652(11) 0.0295(4) Uani 1 1 d .
O1 O 0.3096(3) 0.49829(13) 0.73877(11) 0.0512(5) Uani 1 1 d .
H1 H 0.3331 0.5412 0.7667 0.077 Uiso 1 1 calc R
O3 O 0.4052(2) 0.67122(11) 0.49878(10) 0.0392(4) Uani 1 1 d .
O4 O 0.5490(2) 0.79903(10) 0.43733(11) 0.0371(4) Uani 1 1 d .
O2A O 0.3860(2) 0.86798(14) 0.33352(13) 0.0504(5) Uani 1 1 d .

loop_
_atom_site_aniso_label
_atom_site_aniso_U_11
_atom_site_aniso_U_22
_atom_site_aniso_U_33
_atom_site_aniso_U_23
_atom_site_aniso_U_13
_atom_site_aniso_U_12
C1 0.0365(10) 0.0323(12) 0.0307(11) 0.0040(10) 0.0086(9) 0.0026(9)
C2 0.0522(14) 0.0456(15) 0.0454(14) 0.0083(13) 0.0242(12) 0.0005(12)
C3 0.0418(13) 0.0513(18) 0.065(2) 0.0040(14) 0.0240(13) -0.0079(11)
C4 0.0370(13) 0.063(2) 0.0611(19) -0.0093(15) 0.0102(12) -0.0144(11)
C5 0.0385(11) 0.0545(17) 0.0363(12) -0.0064(13) 0.0070(10) -0.0105(11)
C6 0.0336(10) 0.0334(12) 0.0313(11) 0.0026(10) 0.0111(8) -0.0004(9)
C7 0.0357(10) 0.0280(11) 0.0194(9) 0.0016(8) 0.0047(8) 0.0040(8)
C8 0.0338(9) 0.0299(11) 0.0231(9) -0.0019(9) 0.0015(8) 0.0025(8)
C9 0.0448(12) 0.0434(14) 0.0258(10) 0.0026(10) 0.0011(9) 0.0038(10)
C10 0.0488(13) 0.0578(18) 0.0275(11) -0.0027(11) -0.0094(10) 0.0019(12)
C11 0.0442(12) 0.0535(17) 0.0420(14) -0.0033(13) -0.0128(10) -0.0106(12)
C12 0.0385(11) 0.0470(15) 0.0330(11) -0.0004(11) 0.0001(9) -0.0104(10)
C13 0.0352(10) 0.0322(12) 0.0245(10) -0.0009(9) 0.0008(8) -0.0009(9)
C14 0.0386(11) 0.0324(12) 0.0297(10) -0.0028(10) 0.0009(8) -0.0081(9)
C15 0.0379(10) 0.0306(12) 0.0279(10) 0.0006(10) 0.0041(8) -0.0039(9)
C16 0.0601(14) 0.0322(13) 0.0350(12) -0.0011(11) -0.0002(10) -0.0124(11)
C17 0.0595(14) 0.0329(13) 0.0392(13) 0.0083(11) 0.0036(11) -0.0123(11)
C18 0.0394(10) 0.0384(13) 0.0272(10) 0.0057(10) 0.0063(8) -0.0044(9)
C20 0.0323(9) 0.0311(11) 0.0270(10) 0.0011(9) 0.0088(8) -0.0046(8)
C21 0.0407(11) 0.0360(13) 0.0260(10) -0.0016(10) 0.0104(8) -0.0064(9)
C1A 0.084(2) 0.0398(16) 0.085(2) 0.0047(18) -0.0173(18) -0.0219(16)
C2A 0.0392(11) 0.0376(13) 0.0256(10) -0.0044(10) 0.0048(8) -0.0061(10)
Cu1 0.03569(18) 0.0313(2) 0.01989(18) -0.00286(10) 0.00672(12) -0.00860(10)
N1 0.0315(9) 0.0351(10) 0.0219(9) -0.0020(8) 0.0044(7) -0.0052(7)
N2 0.0414(10) 0.0387(11) 0.0217(8) 0.0036(8) 0.0079(7) 0.0011(8)
N3 0.0330(8) 0.0326(10) 0.0226(8) -0.0030(8) 0.0036(7) -0.0053(7)
O1 0.0744(12) 0.0502(12) 0.0292(8) 0.0078(8) 0.0081(8) -0.0171(10)
O3 0.0625(10) 0.0337(9) 0.0241(7) -0.0051(7) 0.0152(7) -0.0175(8)
O4 0.0527(10) 0.0352(10) 0.0232(8) -0.0007(7) 0.0051(7) -0.0120(7)
O2A 0.0484(9) 0.0532(12) 0.0454(10) 0.0031(10) -0.0068(8) -0.0020(8)

loop_
_atom_type_symbol
_atom_type_description
_atom_type_scat_dispersion_real
_atom_type_scat_dispersion_imag
_atom_type_scat_source
C C 0.0033 0.0016 'International Tables Vol C Tables 4.2.6.8 and 6.1.1.4'
H H 0.0000 0.0000 'International Tables Vol C Tables 4.2.6.8 and 6.1.1.4'
N N 0.0061 0.0033 'International Tables Vol C Tables 4.2.6.8 and 6.1.1.4'
O O 0.0106 0.0060 'International Tables Vol C Tables 4.2.6.8 and 6.1.1.4'
Cu Cu 0.3201 1.2651 'International Tables Vol C Tables 4.2.6.8 and 6.1.1.4'

loop_
_geom_angle_atom_site_label_1
_geom_angle_atom_site_label_2
_geom_angle_atom_site_label_3
_geom_angle
N2 C1 C2 131.9(2)
N2 C1 C6 105.98(19)
C2 C1 C6 122.1(2)
C3 C2 C1 117.2(2)
C3 C2 H2 121.4
C1 C2 H2 121.4
C2 C3 C4 121.2(2)
C2 C3 H3 119.4
C4 C3 H3 119.4
C5 C4 C3 121.6(3)
C5 C4 H4 119.2
C3 C4 H4 119.2
C4 C5 C6 117.5(3)
C4 C5 H5 121.2
C6 C5 H5 121.2
C5 C6 C1 120.4(2)
C5 C6 N1 131.2(2)
C1 C6 N1 108.4(2)
N1 C7 N2 111.3(2)
N1 C7 C8 125.35(19)
N2 C7 C8 123.4(2)
C9 C8 C13 118.8(2)
C9 C8 C7 118.4(2)
C13 C8 C7 122.79(18)
C10 C9 C8 121.7(2)
C10 C9 H9 119.2
C8 C9 H9 119.2
C9 C10 C11 119.5(2)
C9 C10 H10 120.3
C11 C10 H10 120.3
C12 C11 C10 119.8(2)
C12 C11 H11 120.1
C10 C11 H11 120.1
C11 C12 C13 121.5(2)
C11 C12 H12 119.3
C13 C12 H12 119.3
C12 C13 C8 118.7(2)
C12 C13 N3 119.5(2)
C8 C13 N3 121.75(18)
N3 C14 C15 127.2(2)
N3 C14 H14 116.4
C15 C14 H14 116.4
C20 C15 C16 119.1(2)
C20 C15 C14 123.9(2)
C16 C15 C14 116.9(2)
C17 C16 C15 121.7(2)
C17 C16 H16 119.2
C15 C16 H16 119.2
C16 C17 C18 118.8(2)
C16 C17 H17 120.6
C18 C17 H17 120.6
O1 C18 C21 122.2(2)
O1 C18 C17 116.6(2)
C21 C18 C17 121.2(2)
O3 C20 C21 118.8(2)
O3 C20 C15 122.8(2)
C21 C20 C15 118.4(2)
C18 C21 C20 120.7(2)
C18 C21 H21 119.6
C20 C21 H21 119.6
C2A C1A H1A1 109.5
C2A C1A H1A2 109.5
H1A1 C1A H1A2 109.5
C2A C1A H1A3 109.5
H1A1 C1A H1A3 109.5
H1A2 C1A H1A3 109.5
O2A C2A O4 123.7(2)
O2A C2A C1A 119.4(2)
O4 C2A C1A 116.8(2)
O3 Cu1 N1 162.18(9)
O3 Cu1 N3 94.48(8)
N1 Cu1 N3 91.03(8)
O3 Cu1 O4 84.31(8)
N1 Cu1 O4 94.11(8)
N3 Cu1 O4 166.64(8)
C7 N1 C6 105.93(19)
C7 N1 Cu1 124.68(16)
C6 N1 Cu1 129.00(16)
C7 N2 C1 108.4(2)
C7 N2 H2A 125.8
C1 N2 H2A 125.8
C14 N3 C13 116.99(19)
C14 N3 Cu1 120.41(15)
C13 N3 Cu1 122.57(15)
C18 O1 H1 109.5
C20 O3 Cu1 126.28(15)
C2A O4 Cu1 114.97(15)

loop_
_geom_bond_atom_site_label_1
_geom_bond_atom_site_label_2
_geom_bond_distance
C1 N2 1.377(3)
C1 C2 1.391(3)
C1 C6 1.397(3)
C2 C3 1.373(4)
C2 H2 0.9300
C3 C4 1.403(5)
C3 H3 0.9300
C4 C5 1.384(4)
C4 H4 0.9300
C5 C6 1.388(3)
C5 H5 0.9300
C6 N1 1.401(3)
C7 N1 1.340(3)
C7 N2 1.349(3)
C7 C8 1.464(3)
C8 C9 1.401(3)
C8 C13 1.413(3)
C9 C10 1.374(4)
C9 H9 0.9300
C10 C11 1.390(4)
C10 H10 0.9300
C11 C12 1.384(3)
C11 H11 0.9300
C12 C13 1.392(3)
C12 H12 0.9300
C13 N3 1.429(3)
C14 N3 1.305(3)
C14 C15 1.424(3)
C14 H14 0.9300
C15 C20 1.414(3)
C15 C16 1.417(3)
C16 C17 1.378(3)
C16 H16 0.9300
C17 C18 1.394(4)
C17 H17 0.9300
C18 O1 1.357(3)
C18 C21 1.385(3)
C20 O3 1.309(3)
C20 C21 1.412(3)
C21 H21 0.9300
C1A C2A 1.510(4)
C1A H1A1 0.9600
C1A H1A2 0.9600
C1A H1A3 0.9600
C2A O2A 1.220(3)
C2A O4 1.264(3)
Cu1 O3 1.8839(19)
Cu1 N1 1.953(2)
Cu1 N3 1.9574(19)
Cu1 O4 1.9851(19)
N2 H2A 0.8600
O1 H1 0.8200

loop_
_geom_torsion_atom_site_label_1
_geom_torsion_atom_site_label_2
_geom_torsion_atom_site_label_3
_geom_torsion_atom_site_label_4
_geom_torsion
N2 C1 C2 C3 -178.1(3)
C6 C1 C2 C3 0.8(4)
C1 C2 C3 C4 0.4(4)
C2 C3 C4 C5 -0.4(5)
C3 C4 C5 C6 -0.9(4)
C4 C5 C6 C1 2.1(4)
C4 C5 C6 N1 179.1(3)
N2 C1 C6 C5 177.0(2)
C2 C1 C6 C5 -2.1(4)
N2 C1 C6 N1 -0.6(3)
C2 C1 C6 N1 -179.7(2)
N1 C7 C8 C9 166.8(2)
N2 C7 C8 C9 -13.5(3)
N1 C7 C8 C13 -14.7(3)
N2 C7 C8 C13 165.1(2)
C13 C8 C9 C10 -2.0(4)
C7 C8 C9 C10 176.6(2)
C8 C9 C10 C11 3.1(4)
C9 C10 C11 C12 -1.0(5)
C10 C11 C12 C13 -2.3(5)
C11 C12 C13 C8 3.4(4)
C11 C12 C13 N3 -179.4(3)
C9 C8 C13 C12 -1.3(3)
C7 C8 C13 C12 -179.8(2)
C9 C8 C13 N3 -178.5(2)
C7 C8 C13 N3 3.0(3)
N3 C14 C15 C20 2.8(4)
N3 C14 C15 C16 178.9(2)
C20 C15 C16 C17 0.4(4)
C14 C15 C16 C17 -175.9(2)
C15 C16 C17 C18 0.1(4)
C16 C17 C18 O1 179.2(2)
C16 C17 C18 C21 -0.5(4)
C16 C15 C20 O3 -179.7(2)
C14 C15 C20 O3 -3.6(3)
C16 C15 C20 C21 -0.4(3)
C14 C15 C20 C21 175.6(2)
O1 C18 C21 C20 -179.3(2)
C17 C18 C21 C20 0.5(4)
O3 C20 C21 C18 179.3(2)
C15 C20 C21 C18 0.0(3)
N2 C7 N1 C6 0.2(3)
C8 C7 N1 C6 -180.0(2)
N2 C7 N1 Cu1 173.55(14)
C8 C7 N1 Cu1 -6.7(3)
C5 C6 N1 C7 -177.0(3)
C1 C6 N1 C7 0.2(3)
C5 C6 N1 Cu1 10.0(4)
C1 C6 N1 Cu1 -172.70(16)
O3 Cu1 N1 C7 134.8(2)
N3 Cu1 N1 C7 26.67(19)
O4 Cu1 N1 C7 -141.00(19)
O3 Cu1 N1 C6 -53.5(4)
N3 Cu1 N1 C6 -161.6(2)
O4 Cu1 N1 C6 30.7(2)
N1 C7 N2 C1 -0.6(3)
C8 C7 N2 C1 179.6(2)
C2 C1 N2 C7 179.7(3)
C6 C1 N2 C7 0.7(3)
C15 C14 N3 C13 -168.4(2)
C15 C14 N3 Cu1 13.6(3)
C12 C13 N3 C14 32.8(3)
C8 C13 N3 C14 -150.1(2)
C12 C13 N3 Cu1 -149.25(19)
C8 C13 N3 Cu1 27.9(3)
O3 Cu1 N3 C14 -21.86(18)
N1 Cu1 N3 C14 141.18(18)
O4 Cu1 N3 C14 -106.1(3)
O3 Cu1 N3 C13 160.25(17)
N1 Cu1 N3 C13 -36.71(17)
O4 Cu1 N3 C13 76.0(4)
C21 C20 O3 Cu1 167.22(16)
C15 C20 O3 Cu1 -13.5(3)
N1 Cu1 O3 C20 -84.9(3)
N3 Cu1 O3 C20 22.8(2)
O4 Cu1 O3 C20 -170.6(2)
O2A C2A O4 Cu1 12.3(3)
C1A C2A O4 Cu1 -163.8(2)
O3 Cu1 O4 C2A -134.14(17)
N1 Cu1 O4 C2A 63.67(17)
N3 Cu1 O4 C2A -48.7(4)
